data_2202537
loop_
_publ_author_name
'Yun-Qian Zhang'
'Duan-Jun Xu'
'Jian-Rong Su'

_publ_section_title
;
 \m~4~-Oxo-hexa-\m~2~-chloro-tetrakis[(benzimidazole-\k<i>N</i>)copper(II)]
 ethanol disolvate: a reformulation
;
_journal_issue 10
_journal_name_full 'Acta Crystallographica Section E'
_journal_page_first m919
_journal_page_last m920
_journal_paper_doi 10.1107/S160053680301420X
_journal_volume 59
_journal_year 2003
_chemical_formula_iupac '[Cu4 Cl6 O (C7 H6 N2)4], 2C2 H6 O'
_chemical_formula_moiety 'C28 H24 Cl6 Cu4 N8 O, 2C2 H6 O'
_chemical_formula_sum 'C32 H36 Cl6 Cu4 N8 O3'
_chemical_formula_weight 1047.55
_chemical_name_systematic ?
_space_group_IT_number 2
_symmetry_cell_setting triclinic
_symmetry_space_group_name_Hall '-P 1'
_symmetry_space_group_name_H-M 'P -1'
_atom_sites_solution_hydrogens geom
_atom_sites_solution_primary direct
_atom_sites_solution_secondary difmap
_audit_creation_method SHELXL-97
_cell_angle_alpha 68.062(2)
_cell_angle_beta 74.315(2)
_cell_angle_gamma 71.376(2)
_cell_formula_units_Z 2
_cell_length_a 13.0005(14)
_cell_length_b 13.2362(15)
_cell_length_c 13.8867(9)
_cell_measurement_reflns_used 10395
_cell_measurement_temperature 298(2)
_cell_measurement_theta_max 26.0
_cell_measurement_theta_min 3.0
_cell_volume 2069.2(4)
_computing_cell_refinement PROCESS-AUTO
_computing_data_collection 'PROCESS-AUTO (Rigaku, 1998)'
_computing_data_reduction 'CrystalStructure (Rigaku/MSC, 2002)'
_computing_molecular_graphics 'ORTEP-3 for Windows (Farrugia, 1997)'
_computing_publication_material 'WinGX (Farrugia, 1999)'
_computing_structure_refinement 'SHELXL97 (Sheldrick, 1997)'
_computing_structure_solution 'SIR92 (Altomare et al., 1993)'
_diffrn_ambient_temperature 298(2)
_diffrn_detector_area_resol_mean 10
_diffrn_measured_fraction_theta_full 0.99
_diffrn_measured_fraction_theta_max 0.99
_diffrn_measurement_device_type 'Rigaku R-AXIS-RAPID'
_diffrn_measurement_method \w
_diffrn_radiation_monochromator graphite
_diffrn_radiation_source 'fine-focus sealed tube'
_diffrn_radiation_type MoK\a
_diffrn_radiation_wavelength 0.71069
_diffrn_reflns_av_R_equivalents 0.0342
_diffrn_reflns_av_sigmaI/netI 0.0415
_diffrn_reflns_limit_h_max 16
_diffrn_reflns_limit_h_min -16
_diffrn_reflns_limit_k_max 17
_diffrn_reflns_limit_k_min -17
_diffrn_reflns_limit_l_max 16
_diffrn_reflns_limit_l_min -18
_diffrn_reflns_number 19494
_diffrn_reflns_theta_full 27.5
_diffrn_reflns_theta_max 27.5
_diffrn_reflns_theta_min 1.6
_diffrn_standards_decay_% 0
_diffrn_standards_interval_count 0
_diffrn_standards_interval_time 0
_diffrn_standards_number 0
_exptl_absorpt_coefficient_mu 2.458
_exptl_absorpt_correction_T_max 0.758
_exptl_absorpt_correction_T_min 0.358
_exptl_absorpt_correction_type multi-scan
_exptl_absorpt_process_details '(ABSCOR; Higashi, 1995)'
_exptl_crystal_colour brown
_exptl_crystal_density_diffrn 1.681
_exptl_crystal_density_method 'not measured'
_exptl_crystal_description prism
_exptl_crystal_F_000 1052
_exptl_crystal_size_max 0.41
_exptl_crystal_size_mid 0.21
_exptl_crystal_size_min 0.11
_refine_diff_density_max 1.01
_refine_diff_density_min -0.89
_refine_ls_extinction_method none
_refine_ls_goodness_of_fit_ref 0.859
_refine_ls_hydrogen_treatment constr
_refine_ls_matrix_type full
_refine_ls_number_parameters 467
_refine_ls_number_reflns 9365
_refine_ls_number_restraints 0
_refine_ls_restrained_S_all 0.859
_refine_ls_R_factor_all 0.079
_refine_ls_R_factor_gt 0.051
_refine_ls_shift/su_max 0.002
_refine_ls_shift/su_mean 0.000
_refine_ls_structure_factor_coef Fsqd
_refine_ls_weighting_details 'calc w = 1/[\s^2^(Fo^2^)+(0.1372P)^2^+6.2288P] where P = (Fo^2^+2Fc^2^)/3'
_refine_ls_weighting_scheme calc
_refine_ls_wR_factor_gt 0.161
_refine_ls_wR_factor_ref 0.185
_reflns_number_gt 6936
_reflns_number_total 9365
_reflns_threshold_expression I>2\s(I)
_cod_data_source_file cm6047.cif
_cod_data_source_block I
_cod_depositor_comments
;
 Marking attached hydrogen atoms.

 Antanas Vaitkus,
 2017-08-07

 Marking atoms 'O3a' and 'O3b' as belonging to disorder groups '1' and '2'
 respectively after consulting the original publication.

 Antanas Vaitkus,

The following automatic conversions were performed:
'_symmetry_cell_setting' value 'Triclinic' changed to 'triclinic'
according to '/home/saulius/struct/CIF-dictionaries/cif_core.dic'
dictionary named 'cif_core.dic' version 2.4.1 from 2010-06-29.

Automatic conversion script
Id: cif_fix_enum 1527 2010-12-29 10:47:43Z saulius 

The following automatic conversions were performed:

'_symmetry_cell_setting' value 'Triclinic' changed to 'triclinic'
according to /home/saulius/struct/CIF-dictionaries/cif_core.dic
dictionary named 'cif_core.dic' version 2.4.1 from 2010-06-29.

Automatic conversion script
Id: cif_fix_values 1715 2011-07-08 13:25:40Z adriana 
;
_cod_database_code 2202537
_cod_database_fobs_code 2202537

loop_
_symmetry_equiv_pos_as_xyz
'x, y, z'
'-x, -y, -z'

loop_
_atom_site_label
_atom_site_fract_x
_atom_site_fract_y
_atom_site_fract_z
_atom_site_U_iso_or_equiv
_atom_site_adp_type
_atom_site_calc_flag
_atom_site_refinement_flags
_atom_site_occupancy
_atom_site_disorder_assembly
_atom_site_disorder_group
_atom_site_type_symbol
_atom_site_attached_hydrogens
Cu1 0.75807(5) 0.50585(5) 0.64644(5) 0.03174(17) Uani d . 1 . . Cu 0
Cu2 0.74675(5) 0.69365(6) 0.73823(5) 0.03392(17) Uani d . 1 . . Cu 0
Cu3 0.53623(5) 0.61141(5) 0.76790(5) 0.03144(17) Uani d . 1 . . Cu 0
Cu4 0.63348(5) 0.75334(5) 0.54546(5) 0.03125(17) Uani d . 1 . . Cu 0
Cl1 0.87940(11) 0.51696(12) 0.75346(12) 0.0406(3) Uani d . 1 . . Cl 0
Cl2 0.57315(11) 0.71437(12) 0.86363(11) 0.0396(3) Uani d . 1 . . Cl 0
Cl3 0.44876(11) 0.74534(12) 0.61976(12) 0.0425(3) Uani d . 1 . . Cl 0
Cl4 0.76734(12) 0.61371(12) 0.46720(11) 0.0415(3) Uani d . 1 . . Cl 0
Cl5 0.62401(12) 0.41956(11) 0.78258(12) 0.0429(3) Uani d . 1 . . Cl 0
Cl6 0.74596(12) 0.85082(12) 0.57431(12) 0.0418(3) Uani d . 1 . . Cl 0
O1 0.6689(3) 0.6404(3) 0.6748(3) 0.0275(7) Uani d . 1 . . O 0
C12 0.9651(5) 0.3601(5) 0.5915(5) 0.0421(13) Uani d . 1 . . C 0
H12 0.9992 0.4147 0.5852 0.050 Uiso calc R 1 . . H 0
C14 0.7439(6) 0.2379(6) 0.6345(6) 0.0534(17) Uani d . 1 . . C 0
H14 0.6752 0.2851 0.6482 0.064 Uiso calc R 1 . . H 0
C15 0.7539(7) 0.1318(7) 0.6315(7) 0.068(2) Uani d . 1 . . C 0
H15 0.6907 0.1073 0.6428 0.082 Uiso calc R 1 . . H 0
C16 0.8590(7) 0.0596(6) 0.6115(7) 0.065(2) Uani d . 1 . . C 0
H16 0.8638 -0.0124 0.6126 0.078 Uiso calc R 1 . . H 0
C17 0.9526(6) 0.0941(5) 0.5909(6) 0.0547(17) Uani d . 1 . . C 0
H17 1.0213 0.0478 0.5756 0.066 Uiso calc R 1 . . H 0
C18 0.9428(5) 0.1998(5) 0.5932(5) 0.0399(12) Uani d . 1 . . C 0
C19 0.8396(5) 0.2711(5) 0.6165(5) 0.0385(12) Uani d . 1 . . C 0
C22 0.7898(6) 0.7693(6) 0.8941(6) 0.0506(15) Uani d . 1 . . C 0
H22 0.7204 0.7655 0.9345 0.061 Uiso calc R 1 . . H 0
C24 1.0100(5) 0.7440(6) 0.6832(5) 0.0490(15) Uani d . 1 . . C 0
H24 0.9941 0.7216 0.6340 0.059 Uiso calc R 1 . . H 0
C25 1.1107(6) 0.7638(7) 0.6716(7) 0.0621(19) Uani d . 1 . . C 0
H25 1.1640 0.7541 0.6136 0.074 Uiso calc R 1 . . H 0
C26 1.1355(6) 0.7982(7) 0.7451(7) 0.067(2) Uani d . 1 . . C 0
H26 1.2043 0.8120 0.7339 0.080 Uiso calc R 1 . . H 0
C27 1.0610(6) 0.8117(7) 0.8327(7) 0.0594(19) Uani d . 1 . . C 0
H27 1.0777 0.8328 0.8824 0.071 Uiso calc R 1 . . H 0
C28 0.9588(5) 0.7925(5) 0.8437(5) 0.0449(14) Uani d . 1 . . C 0
C29 0.9328(5) 0.7587(5) 0.7707(5) 0.0389(12) Uani d . 1 . . C 0
C32 0.3671(5) 0.5911(5) 0.9580(5) 0.0412(13) Uani d . 1 . . C 0
H32 0.4046 0.6168 0.9888 0.049 Uiso calc R 1 . . H 0
C34 0.3170(5) 0.5115(6) 0.7638(5) 0.0473(14) Uani d . 1 . . C 0
H34 0.3714 0.5183 0.7040 0.057 Uiso calc R 1 . . H 0
C35 0.2272(6) 0.4747(7) 0.7706(7) 0.0609(19) Uani d . 1 . . C 0
H35 0.2202 0.4569 0.7142 0.073 Uiso calc R 1 . . H 0
C36 0.1446(6) 0.4631(7) 0.8627(7) 0.064(2) Uani d . 1 . . C 0
H36 0.0850 0.4371 0.8655 0.077 Uiso calc R 1 . . H 0
C37 0.1504(5) 0.4889(6) 0.9462(6) 0.0547(17) Uani d . 1 . . C 0
H37 0.0962 0.4819 1.0061 0.066 Uiso calc R 1 . . H 0
C38 0.2419(5) 0.5265(5) 0.9376(5) 0.0401(12) Uani d . 1 . . C 0
C39 0.3239(4) 0.5381(5) 0.8484(4) 0.0344(11) Uani d . 1 . . C 0
C42 0.5865(5) 0.9787(5) 0.3924(4) 0.0394(12) Uani d . 1 . . C 0
H42 0.6021 1.0095 0.4354 0.047 Uiso calc R 1 . . H 0
C44 0.5604(5) 0.7647(5) 0.3106(6) 0.0485(15) Uani d . 1 . . C 0
H44 0.5770 0.6932 0.3588 0.058 Uiso calc R 1 . . H 0
C45 0.5306(6) 0.7818(6) 0.2169(6) 0.0563(17) Uani d . 1 . . C 0
H45 0.5281 0.7204 0.2009 0.068 Uiso calc R 1 . . H 0
C46 0.5040(7) 0.8895(8) 0.1452(6) 0.068(2) Uani d . 1 . . C 0
H46 0.4835 0.8977 0.0830 0.082 Uiso calc R 1 . . H 0
C47 0.5071(7) 0.9852(6) 0.1634(5) 0.0579(18) Uani d . 1 . . C 0
H47 0.4901 1.0566 0.1151 0.069 Uiso calc R 1 . . H 0
C48 0.5373(5) 0.9670(5) 0.2581(5) 0.0430(13) Uani d . 1 . . C 0
C49 0.5646(4) 0.8587(5) 0.3303(4) 0.0353(11) Uani d . 1 . . C 0
N11 1.0190(4) 0.2614(4) 0.5760(4) 0.0430(11) Uani d . 1 . . N 0
H11 1.0892 0.2395 0.5584 0.052 Uiso calc R 1 . . H 0
N13 0.8574(4) 0.3707(4) 0.6168(4) 0.0366(10) Uani d . 1 . . N 0
N21 0.8663(5) 0.7992(5) 0.9202(5) 0.0557(15) Uani d . 1 . . N 0
H21 0.8585 0.8188 0.9747 0.067 Uiso calc R 1 . . H 0
N23 0.8249(4) 0.7463(4) 0.8052(4) 0.0386(10) Uani d . 1 . . N 0
N31 0.2728(4) 0.5620(5) 1.0050(4) 0.0438(12) Uani d . 1 . . N 0
H31 0.2372 0.5648 1.0663 0.053 Uiso calc R 1 . . H 0
N33 0.4022(4) 0.5800(4) 0.8644(4) 0.0347(10) Uani d . 1 . . N 0
N41 0.5527(4) 1.0385(4) 0.3009(4) 0.0456(12) Uani d . 1 . . N 0
H41 0.5422 1.1102 0.2729 0.055 Uiso calc R 1 . . H 0
N43 0.5954(4) 0.8694(4) 0.4153(3) 0.0343(9) Uani d . 1 . . N 0
O2 0.9102(6) 0.8357(8) 1.0866(5) 0.098(2) Uani d . 1 . . O 0
H2 0.9763 0.8383 1.0864 0.100 Uiso d . 1 . . H 0
C1 0.8484(9) 0.8217(10) 1.1896(7) 0.089(3) Uani d . 1 . . C 0
H1A 0.8823 0.7511 1.2374 0.107 Uiso calc R 1 . . H 0
H1B 0.7743 0.8198 1.1900 0.107 Uiso calc R 1 . . H 0
C2 0.8440(9) 0.9171(10) 1.2253(8) 0.087(3) Uani d . 1 . . C 0
H2A 0.8014 0.9079 1.2949 0.130 Uiso calc R 1 . . H 0
H2B 0.8103 0.9868 1.1777 0.130 Uiso calc R 1 . . H 0
H2C 0.9174 0.9178 1.2260 0.130 Uiso calc R 1 . . H 0
O3a 1.1319(9) 0.7766(10) 1.1179(9) 0.099(3) Uiso d P 0.68 . 1 O 1
O3b 1.0840(18) 0.9222(19) 1.0359(17) 0.086(6) Uiso d P 0.32 . 2 O 1
C3 1.1629(12) 0.8802(13) 1.0990(12) 0.121(4) Uiso d . 1 . . C 2
C4 1.2687(15) 0.8724(16) 1.0372(15) 0.154(6) Uiso d . 1 . . C 3

loop_
_atom_site_aniso_label
_atom_site_aniso_U_11
_atom_site_aniso_U_22
_atom_site_aniso_U_33
_atom_site_aniso_U_12
_atom_site_aniso_U_13
_atom_site_aniso_U_23
Cu1 0.0328(3) 0.0271(3) 0.0342(3) -0.0063(2) -0.0016(3) -0.0121(3)
Cu2 0.0359(3) 0.0366(4) 0.0366(4) -0.0133(3) -0.0076(3) -0.0150(3)
Cu3 0.0291(3) 0.0320(3) 0.0322(3) -0.0119(2) 0.0020(2) -0.0103(3)
Cu4 0.0321(3) 0.0298(3) 0.0289(3) -0.0096(2) -0.0040(3) -0.0051(3)
Cl1 0.0354(6) 0.0428(7) 0.0502(8) -0.0054(5) -0.0134(6) -0.0212(6)
Cl2 0.0395(7) 0.0474(8) 0.0393(7) -0.0161(6) 0.0007(6) -0.0222(6)
Cl3 0.0302(6) 0.0455(8) 0.0432(8) -0.0119(5) -0.0073(6) -0.0015(6)
Cl4 0.0455(7) 0.0422(7) 0.0310(6) -0.0019(6) -0.0036(6) -0.0145(6)
Cl5 0.0447(7) 0.0307(6) 0.0491(8) -0.0160(5) 0.0088(6) -0.0141(6)
Cl6 0.0510(8) 0.0360(7) 0.0441(8) -0.0224(6) -0.0128(6) -0.0059(6)
O1 0.0292(16) 0.0253(16) 0.0281(17) -0.0101(13) -0.0016(14) -0.0079(14)
C12 0.040(3) 0.038(3) 0.049(3) -0.010(2) -0.001(3) -0.019(3)
C14 0.046(3) 0.057(4) 0.069(5) -0.016(3) 0.001(3) -0.037(4)
C15 0.070(5) 0.065(5) 0.088(6) -0.030(4) 0.001(4) -0.044(5)
C16 0.081(5) 0.043(4) 0.081(5) -0.023(4) -0.002(4) -0.032(4)
C17 0.068(4) 0.036(3) 0.061(4) -0.004(3) -0.006(3) -0.028(3)
C18 0.046(3) 0.035(3) 0.036(3) -0.005(2) -0.005(2) -0.014(2)
C19 0.039(3) 0.038(3) 0.042(3) -0.007(2) -0.001(2) -0.022(3)
C22 0.052(3) 0.062(4) 0.051(4) -0.021(3) -0.006(3) -0.028(3)
C24 0.047(3) 0.057(4) 0.045(3) -0.017(3) -0.007(3) -0.016(3)
C25 0.046(4) 0.067(5) 0.069(5) -0.017(3) 0.001(3) -0.021(4)
C26 0.050(4) 0.068(5) 0.091(6) -0.025(4) -0.020(4) -0.021(4)
C27 0.060(4) 0.064(4) 0.074(5) -0.025(4) -0.025(4) -0.026(4)
C28 0.053(3) 0.042(3) 0.048(3) -0.019(3) -0.012(3) -0.016(3)
C29 0.041(3) 0.035(3) 0.045(3) -0.011(2) -0.016(3) -0.010(2)
C32 0.039(3) 0.045(3) 0.039(3) -0.012(2) 0.000(2) -0.016(3)
C34 0.043(3) 0.053(4) 0.048(4) -0.016(3) 0.000(3) -0.020(3)
C35 0.062(4) 0.067(5) 0.070(5) -0.015(4) -0.016(4) -0.037(4)
C36 0.041(3) 0.078(5) 0.085(6) -0.028(3) -0.010(4) -0.028(4)
C37 0.035(3) 0.063(4) 0.061(4) -0.020(3) 0.001(3) -0.014(3)
C38 0.033(3) 0.039(3) 0.046(3) -0.012(2) -0.004(2) -0.010(3)
C39 0.028(2) 0.032(3) 0.037(3) -0.008(2) -0.001(2) -0.007(2)
C42 0.044(3) 0.034(3) 0.033(3) -0.008(2) -0.001(2) -0.009(2)
C44 0.049(3) 0.037(3) 0.060(4) -0.013(3) -0.018(3) -0.009(3)
C45 0.065(4) 0.058(4) 0.061(4) -0.024(3) -0.021(4) -0.019(3)
C46 0.080(5) 0.081(6) 0.047(4) -0.021(4) -0.026(4) -0.013(4)
C47 0.075(5) 0.048(4) 0.044(4) -0.011(3) -0.027(4) 0.001(3)
C48 0.042(3) 0.039(3) 0.042(3) -0.008(2) -0.009(3) -0.008(3)
C49 0.028(2) 0.038(3) 0.034(3) -0.009(2) -0.006(2) -0.004(2)
N11 0.032(2) 0.042(3) 0.053(3) -0.005(2) 0.001(2) -0.023(2)
N13 0.034(2) 0.031(2) 0.045(3) -0.0065(18) -0.002(2) -0.017(2)
N21 0.062(3) 0.069(4) 0.057(3) -0.025(3) -0.008(3) -0.036(3)
N23 0.042(2) 0.042(3) 0.042(3) -0.014(2) -0.010(2) -0.018(2)
N31 0.037(2) 0.056(3) 0.034(3) -0.015(2) 0.008(2) -0.016(2)
N33 0.034(2) 0.034(2) 0.035(2) -0.0127(18) 0.0024(19) -0.0115(19)
N41 0.057(3) 0.029(2) 0.038(3) -0.005(2) -0.007(2) -0.003(2)
N43 0.032(2) 0.037(2) 0.030(2) -0.0082(18) -0.0039(18) -0.0060(19)
O2 0.091(5) 0.169(8) 0.064(4) -0.052(5) -0.002(3) -0.060(5)
C1 0.089(7) 0.135(9) 0.053(5) -0.052(7) 0.004(5) -0.029(6)
C2 0.083(6) 0.108(8) 0.074(6) -0.020(6) -0.011(5) -0.039(6)

loop_
_atom_type_symbol
_atom_type_description
_atom_type_scat_dispersion_real
_atom_type_scat_dispersion_imag
_atom_type_scat_source
C C 0.0033 0.0016 'International Tables Vol C Tables 4.2.6.8 and 6.1.1.4'
H H 0.0000 0.0000 'International Tables Vol C Tables 4.2.6.8 and 6.1.1.4'
N N 0.0061 0.0033 'International Tables Vol C Tables 4.2.6.8 and 6.1.1.4'
O O 0.0106 0.0060 'International Tables Vol C Tables 4.2.6.8 and 6.1.1.4'
Cl Cl 0.1484 0.1585 'International Tables Vol C Tables 4.2.6.8 and 6.1.1.4'
Cu Cu 0.3201 1.2651 'International Tables Vol C Tables 4.2.6.8 and 6.1.1.4'

loop_
_geom_angle_atom_site_label_1
_geom_angle_atom_site_label_2
_geom_angle_atom_site_label_3
_geom_angle
O1 Cu1 N13 176.53(17)
O1 Cu1 Cl4 86.03(11)
N13 Cu1 Cl4 93.65(15)
O1 Cu1 Cl5 84.07(11)
N13 Cu1 Cl5 98.50(15)
Cl4 Cu1 Cl5 136.07(6)
O1 Cu1 Cl1 83.11(10)
N13 Cu1 Cl1 94.07(14)
Cl4 Cu1 Cl1 119.75(6)
Cl5 Cu1 Cl1 101.35(6)
O1 Cu2 N23 179.00(19)
O1 Cu2 Cl1 85.91(11)
N23 Cu2 Cl1 93.93(15)
O1 Cu2 Cl6 84.86(11)
N23 Cu2 Cl6 96.05(15)
Cl1 Cu2 Cl6 122.20(6)
O1 Cu2 Cl2 84.07(11)
N23 Cu2 Cl2 95.20(15)
Cl1 Cu2 Cl2 122.30(6)
Cl6 Cu2 Cl2 113.21(6)
O1 Cu3 N33 179.15(19)
O1 Cu3 Cl5 84.67(11)
N33 Cu3 Cl5 94.76(14)
O1 Cu3 Cl3 83.77(11)
N33 Cu3 Cl3 97.08(14)
Cl5 Cu3 Cl3 124.22(6)
O1 Cu3 Cl2 84.75(11)
N33 Cu3 Cl2 95.05(14)
Cl5 Cu3 Cl2 123.98(6)
Cl3 Cu3 Cl2 108.95(6)
O1 Cu4 N43 179.06(17)
O1 Cu4 Cl3 85.55(11)
N43 Cu4 Cl3 93.77(14)
O1 Cu4 Cl6 85.58(10)
N43 Cu4 Cl6 94.37(14)
Cl3 Cu4 Cl6 129.53(6)
O1 Cu4 Cl4 82.86(11)
N43 Cu4 Cl4 98.05(14)
Cl3 Cu4 Cl4 123.70(6)
Cl6 Cu4 Cl4 104.21(6)
Cu2 Cl1 Cu1 79.56(4)
Cu3 Cl2 Cu2 79.42(4)
Cu4 Cl3 Cu3 81.17(5)
Cu1 Cl4 Cu4 80.74(5)
Cu3 Cl5 Cu1 80.97(5)
Cu4 Cl6 Cu2 79.91(4)
Cu1 O1 Cu3 109.28(16)
Cu1 O1 Cu4 109.40(17)
Cu3 O1 Cu4 109.38(16)
Cu1 O1 Cu2 110.18(16)
Cu3 O1 Cu2 109.62(17)
Cu4 O1 Cu2 108.97(16)
N13 C12 N11 112.0(5)
N13 C12 H12 124.0
N11 C12 H12 124.0
C19 C14 C15 117.6(7)
C19 C14 H14 121.2
C15 C14 H14 121.2
C14 C15 C16 121.0(7)
C14 C15 H15 119.5
C16 C15 H15 119.5
C17 C16 C15 121.0(6)
C17 C16 H16 119.5
C15 C16 H16 119.5
C18 C17 C16 118.0(6)
C18 C17 H17 121.0
C16 C17 H17 121.0
C17 C18 N11 133.4(6)
C17 C18 C19 121.9(6)
N11 C18 C19 104.7(5)
C14 C19 N13 131.4(5)
C14 C19 C18 120.5(6)
N13 C19 C18 108.2(5)
N23 C22 N21 112.0(6)
N23 C22 H22 124.0
N21 C22 H22 124.0
C25 C24 C29 117.7(6)
C25 C24 H24 121.2
C29 C24 H24 121.2
C24 C25 C26 121.7(7)
C24 C25 H25 119.1
C26 C25 H25 119.1
C27 C26 C25 121.5(7)
C27 C26 H26 119.2
C25 C26 H26 119.2
C26 C27 C28 116.5(6)
C26 C27 H27 121.7
C28 C27 H27 121.7
C27 C28 N21 131.6(6)
C27 C28 C29 122.6(6)
N21 C28 C29 105.9(5)
C24 C29 C28 120.0(6)
C24 C29 N23 132.1(5)
C28 C29 N23 107.9(5)
N31 C32 N33 113.4(5)
N31 C32 H32 123.3
N33 C32 H32 123.3
C35 C34 C39 117.8(6)
C35 C34 H34 121.1
C39 C34 H34 121.1
C34 C35 C36 120.9(6)
C34 C35 H35 119.5
C36 C35 H35 119.5
C37 C36 C35 121.8(6)
C37 C36 H36 119.1
C35 C36 H36 119.1
C36 C37 C38 116.4(6)
C36 C37 H37 121.8
C38 C37 H37 121.8
C39 C38 C37 122.8(6)
C39 C38 N31 105.2(5)
C37 C38 N31 131.9(6)
C34 C39 N33 131.5(5)
C34 C39 C38 120.2(5)
N33 C39 C38 108.3(5)
N41 C42 N43 112.1(5)
N41 C42 H42 123.9
N43 C42 H42 123.9
C45 C44 C49 117.3(6)
C45 C44 H44 121.4
C49 C44 H44 121.4
C44 C45 C46 121.3(7)
C44 C45 H45 119.3
C46 C45 H45 119.3
C47 C46 C45 122.5(7)
C47 C46 H46 118.8
C45 C46 H46 118.8
C46 C47 C48 115.7(6)
C46 C47 H47 122.2
C48 C47 H47 122.2
N41 C48 C49 105.7(5)
N41 C48 C47 132.1(6)
C49 C48 C47 122.1(6)
C44 C49 C48 121.1(5)
C44 C49 N43 131.3(5)
C48 C49 N43 107.6(5)
C12 N11 C18 108.8(5)
C12 N11 H11 125.6
C18 N11 H11 125.6
C12 N13 C19 106.2(5)
C12 N13 Cu1 120.9(4)
C19 N13 Cu1 132.9(4)
C22 N21 C28 107.6(5)
C22 N21 H21 126.2
C28 N21 H21 126.2
C22 N23 C29 106.6(5)
C22 N23 Cu2 127.1(4)
C29 N23 Cu2 126.1(4)
C32 N31 C38 107.6(5)
C32 N31 H31 126.2
C38 N31 H31 126.2
C32 N33 C39 105.4(5)
C32 N33 Cu3 127.6(4)
C39 N33 Cu3 127.0(4)
C42 N41 C48 108.8(5)
C42 N41 H41 125.6
C48 N41 H41 125.6
C42 N43 C49 105.8(4)
C42 N43 Cu4 125.6(4)
C49 N43 Cu4 128.5(4)
C1 O2 H2 109.4
O2 C1 C2 109.6(9)
O2 C1 H1A 109.8
C2 C1 H1A 109.8
O2 C1 H1B 109.8
C2 C1 H1B 109.8
H1A C1 H1B 108.2
C1 C2 H2A 109.5
C1 C2 H2B 109.5
H2A C2 H2B 109.5
C1 C2 H2C 109.5
H2A C2 H2C 109.5
H2B C2 H2C 109.5
O3b C3 C4 110.3(16)
O3a C3 C4 107.1(13)

loop_
_geom_bond_atom_site_label_1
_geom_bond_atom_site_label_2
_geom_bond_site_symmetry_2
_geom_bond_distance
_geom_bond_publ_flag
Cu1 O1 . 1.905(3) y
Cu1 N13 . 1.955(4) y
Cu1 Cl4 . 2.3538(15) y
Cu1 Cl5 . 2.4068(15) y
Cu1 Cl1 . 2.5095(14) y
Cu2 O1 . 1.923(3) y
Cu2 N23 . 1.957(4) y
Cu2 Cl1 . 2.3958(15) y
Cu2 Cl6 . 2.4435(16) y
Cu2 Cl2 . 2.4571(15) y
Cu3 O1 . 1.908(3) y
Cu3 N33 . 1.947(4) y
Cu3 Cl5 . 2.3833(15) y
Cu3 Cl3 . 2.4331(15) y
Cu3 Cl2 . 2.4436(15) y
Cu4 O1 . 1.916(3) y
Cu4 N43 . 1.948(4) y
Cu4 Cl3 . 2.3629(15) y
Cu4 Cl6 . 2.4231(14) y
Cu4 Cl4 . 2.4596(15) y
C12 N13 . 1.322(7) ?
C12 N11 . 1.336(8) ?
C12 H12 . 0.93 ?
C14 C19 . 1.379(9) ?
C14 C15 . 1.385(10) ?
C14 H14 . 0.93 ?
C15 C16 . 1.420(11) ?
C15 H15 . 0.93 ?
C16 C17 . 1.357(11) ?
C16 H16 . 0.93 ?
C17 C18 . 1.375(8) ?
C17 H17 . 0.93 ?
C18 N11 . 1.395(8) ?
C18 C19 . 1.408(8) ?
C19 N13 . 1.411(7) ?
C22 N23 . 1.308(8) ?
C22 N21 . 1.354(8) ?
C22 H22 . 0.93 ?
C24 C25 . 1.373(10) ?
C24 C29 . 1.383(9) ?
C24 H24 . 0.93 ?
C25 C26 . 1.404(11) ?
C25 H25 . 0.93 ?
C26 C27 . 1.366(12) ?
C26 H26 . 0.93 ?
C27 C28 . 1.389(9) ?
C27 H27 . 0.93 ?
C28 N21 . 1.377(9) ?
C28 C29 . 1.401(8) ?
C29 N23 . 1.396(8) ?
C32 N31 . 1.327(8) ?
C32 N33 . 1.302(7) ?
C32 H32 . 0.93 ?
C34 C35 . 1.370(10) ?
C34 C39 . 1.379(8) ?
C34 H34 . 0.93 ?
C35 C36 . 1.425(11) ?
C35 H35 . 0.93 ?
C36 C37 . 1.351(11) ?
C36 H36 . 0.93 ?
C37 C38 . 1.390(8) ?
C37 H37 . 0.93 ?
C38 C39 . 1.394(8) ?
C38 N31 . 1.383(8) ?
C39 N33 . 1.402(7) ?
C42 N41 . 1.327(7) ?
C42 N43 . 1.333(7) ?
C42 H42 . 0.93 ?
C44 C45 . 1.375(9) ?
C44 C49 . 1.390(8) ?
C44 H44 . 0.93 ?
C45 C46 . 1.398(11) ?
C45 H45 . 0.93 ?
C46 C47 . 1.395(11) ?
C46 H46 . 0.93 ?
C47 C48 . 1.386(9) ?
C47 H47 . 0.93 ?
C48 N41 . 1.378(8) ?
C48 C49 . 1.407(8) ?
C49 N43 . 1.411(7) ?
N11 H11 . 0.86 ?
N21 H21 . 0.86 ?
N31 H31 . 0.86 ?
N41 H41 . 0.86 ?
O2 C1 . 1.415(10) ?
O2 H2 . 0.869 ?
C1 C2 . 1.501(14) ?
C1 H1A . 0.97 ?
C1 H1B . 0.97 ?
C2 H2A . 0.96 ?
C2 H2B . 0.96 ?
C2 H2C . 0.96 ?
O3a C3 . 1.462(17) ?
O3b C3 . 1.37(2) ?
C3 C4 . 1.41(2) ?

loop_
_geom_hbond_atom_site_label_D
_geom_hbond_atom_site_label_H
_geom_hbond_atom_site_label_A
_geom_hbond_site_symmetry_A
_geom_hbond_distance_DH
_geom_hbond_distance_HA
_geom_hbond_distance_DA
_geom_hbond_angle_DHA
_geom_hbond_publ_flag
O2 H2 O3a . 0.87 2.03 2.845(16) 156 y
O2 H2 O3b . 0.87 1.88 2.67(2) 147 y
N11 H11 Cl6 2_766 0.86 2.70 3.445(6) 146 y
N21 H21 O2 . 0.86 1.96 2.761(10) 155 y
N31 H31 Cl1 2_667 0.86 2.59 3.372(5) 152 y
N41 H41 Cl2 2_676 0.86 2.69 3.408(5) 141 y
